data_9015114
loop_
_publ_author_name
'Brager, A.'

_publ_section_title
;
 An X-Ray Examination of Titanium Nitride. II.
 _cod_database_code 1010200
;
_journal_name_full 'Acta Physicochimica'
_journal_page_first 887
_journal_page_last 902
_journal_volume 10
_journal_year 1939
_chemical_formula_sum 'Cl4 N4 Ti'
_space_group_IT_number 139
_symmetry_space_group_name_Hall '-I 4 2'
_symmetry_space_group_name_H-M 'I 4/m m m'
_cell_angle_alpha 90
_cell_angle_beta 90
_cell_angle_gamma 90
_cell_length_a 7.72
_cell_length_b 7.72
_cell_length_c 7.72
_cell_formula_units_Z 2
_cell_volume 460.100
_database_code_amcsd 0017136
_exptl_crystal_density_diffrn 1.774
_cod_duplicate_entry 1010200
_cod_original_formula_sum 'Ti Cl4 N4'
_cod_database_code 9015114
_amcsd_formula_title 'Cl4 H12 N4 Ti'

loop_
_space_group_symop_operation_xyz
x,y,z
1/2+x,1/2+y,1/2+z
-y,-x,z
1/2-y,1/2-x,1/2+z
y,x,-z
1/2+y,1/2+x,1/2-z
y,-x,-z
1/2+y,1/2-x,1/2-z
-y,x,z
1/2-y,1/2+x,1/2+z
x,-y,z
1/2+x,1/2-y,1/2+z
-x,y,-z
1/2-x,1/2+y,1/2-z
x,y,-z
1/2+x,1/2+y,1/2-z
-x,-y,z
1/2-x,1/2-y,1/2+z
y,x,z
1/2+y,1/2+x,1/2+z
-y,-x,-z
1/2-y,1/2-x,1/2-z
-y,x,-z
1/2-y,1/2+x,1/2-z
y,-x,z
1/2+y,1/2-x,1/2+z
-x,y,z
1/2-x,1/2+y,1/2+z
x,-y,-z
1/2+x,1/2-y,1/2-z
-x,-y,-z
1/2-x,1/2-y,1/2-z

loop_
_atom_site_label
_atom_site_fract_x
_atom_site_fract_y
_atom_site_fract_z
_atom_site_attached_hydrogens
Ti1 0.00000 0.00000 0.00000 0
Cl1 0.00000 0.00000 0.26500 0
Cl2 0.00000 0.50000 0.25000 0
N1 0.30000 0.30000 0.00000 3

loop_
_cod_related_entry_id
_cod_related_entry_database
_cod_related_entry_code
1 AMCSD 0017136
